data_7211255
loop_
_publ_author_name
'Sekiya, Ryo'
'Yamasaki, Yutaro'
'Katayama, Susumu'
'Shio, Hidemi'
'Haino, Takeharu'

_publ_section_title
;
 Head-to-tail polymeric columnar structure of calix[4]arene possessing
 catechol arms in the solid state
;
_journal_issue 42
_journal_name_full CrystEngComm
_journal_page_first 8404
_journal_paper_doi 10.1039/c3ce41660g
_journal_volume 15
_journal_year 2013
_chemical_formula_moiety 'C54 H58 N2 O10, 4(C H4 O)'
_chemical_formula_sum 'C58 H74 N2 O14'
_chemical_formula_weight 1023.19
_chemical_name_systematic
;
 ?
;
_space_group_crystal_system orthorhombic
_space_group_IT_number 60
_space_group_name_Hall '-P 2n 2ab'
_space_group_name_H-M_alt 'P b c n'
_symmetry_space_group_name_Hall '-P 2n 2ab'
_symmetry_space_group_name_H-M 'P b c n'
_audit_creation_date 2013-08-16T15:15:15-00:00
_audit_creation_method 'WinGX routine CIF_UPDATE'
_cell_angle_alpha 90
_cell_angle_beta 90
_cell_angle_gamma 90
_cell_formula_units_Z 4
_cell_length_a 33.4782(19)
_cell_length_b 9.1734(5)
_cell_length_c 17.5749(10)
_cell_measurement_reflns_used 9907
_cell_measurement_temperature 123(2)
_cell_measurement_theta_max 29.08
_cell_measurement_theta_min 2.30
_cell_volume 5397.4(5)
_computing_cell_refinement 'Bruker SAINT'
_computing_data_collection 'Bruker APEX2'
_computing_data_reduction 'SHELXS-2013 (Sheldrick, 2013)'
_computing_structure_refinement 'SHELXL-2013 (Sheldrick, 2013)'
_diffrn_ambient_temperature 123(2)
_diffrn_measured_fraction_theta_full 0.999
_diffrn_measured_fraction_theta_max 0.95
_diffrn_measurement_device_type 'Bluker APEX-II CCD'
_diffrn_measurement_method '\w scans'
_diffrn_radiation_monochromator graphite
_diffrn_radiation_probe x-ray
_diffrn_radiation_source 'sealed tube'
_diffrn_radiation_type MoK\a
_diffrn_radiation_wavelength 0.71073
_diffrn_reflns_av_R_equivalents 0.0247
_diffrn_reflns_limit_h_max 45
_diffrn_reflns_limit_h_min -43
_diffrn_reflns_limit_k_max 10
_diffrn_reflns_limit_k_min -12
_diffrn_reflns_limit_l_max 23
_diffrn_reflns_limit_l_min -20
_diffrn_reflns_number 30513
_diffrn_reflns_theta_full 25.242
_diffrn_reflns_theta_max 29.083
_diffrn_reflns_theta_min 2.302
_exptl_absorpt_coefficient_mu 0.089
_exptl_absorpt_correction_type none
_exptl_crystal_colour colorless
_exptl_crystal_density_diffrn 1.259
_exptl_crystal_description platelet
_exptl_crystal_F_000 2192
_exptl_crystal_size_max 0.21
_exptl_crystal_size_mid 0.12
_exptl_crystal_size_min 0.03
_refine_diff_density_max 0.46
_refine_diff_density_min -0.34
_refine_diff_density_rms 0.049
_refine_ls_extinction_method none
_refine_ls_goodness_of_fit_ref 1.052
_refine_ls_hydrogen_treatment constr
_refine_ls_matrix_type full
_refine_ls_number_parameters 342
_refine_ls_number_reflns 6870
_refine_ls_number_restraints 0
_refine_ls_restrained_S_all 1.052
_refine_ls_R_factor_all 0.058
_refine_ls_R_factor_gt 0.0457
_refine_ls_shift/su_max 0.001
_refine_ls_shift/su_mean 0.000
_refine_ls_structure_factor_coef Fsqd
_refine_ls_weighting_details
;
 w=1/[\s^2^(Fo^2^)+(0.0536P)^2^+3.4841P]
 where P=(Fo^2^+2Fc^2^)/3
;
_refine_ls_weighting_scheme calc
_refine_ls_wR_factor_gt 0.1154
_refine_ls_wR_factor_ref 0.1241
_reflns_number_gt 5673
_reflns_number_total 6870
_reflns_threshold_expression 'I > 2\s(I)'
_cod_data_source_file c3ce41660g.txt
_cod_data_source_block 1MeOH
_cod_depositor_comments
;
The following automatic conversions were performed:

'_diffrn_radiation_probe' value 'X-ray' changed to 'x-ray' according
to /home/saulius/struct/CIF-dictionaries/cif_core.dic dictionary
named 'cif_core.dic' version 2.4.2 from 2011-04-26.

Automatic conversion script
Id: cif_fix_values 1891 2012-01-12 08:04:46Z andrius 
;
_cod_database_code 7211255

loop_
_space_group_symop_operation_xyz
'x, y, z'
'-x+1/2, -y+1/2, z+1/2'
'-x, y, -z+1/2'
'x+1/2, -y+1/2, -z'
'-x, -y, -z'
'x-1/2, y-1/2, -z-1/2'
'x, -y, z-1/2'
'-x-1/2, y-1/2, z'

loop_
_atom_site_label
_atom_site_type_symbol
_atom_site_fract_x
_atom_site_fract_y
_atom_site_fract_z
_atom_site_U_iso_or_equiv
_atom_site_adp_type
_atom_site_occupancy
_atom_site_calc_flag
O1 O 0.04075(3) 0.16196(11) 0.30370(5) 0.0184(2) Uani 1 d
O4 O 0.17200(3) 0.48143(11) 0.62107(5) 0.0205(2) Uani 1 d
H4 H 0.1758 0.4568 0.6665 0.031 Uiso 1 calc
O2 O -0.05849(3) 0.13116(10) 0.37563(5) 0.0165(2) Uani 1 d
O5 O 0.21272(3) 0.61111(12) 0.73421(6) 0.0246(2) Uani 1 d
H5A H 0.2236 0.6651 0.7668 0.037 Uiso 1 calc
O3 O 0.18028(3) 0.63388(13) 0.40067(6) 0.0267(2) Uani 1 d
C12 C -0.01950(4) 0.34610(15) 0.39845(7) 0.0148(2) Uani 1 d
N1 N 0.13931(3) 0.51222(13) 0.48218(6) 0.0178(2) Uani 1 d
H1 H 0.1338 0.5017 0.5308 0.021 Uiso 1 calc
C3 C 0.07777(4) 0.38657(15) 0.46021(7) 0.0157(3) Uani 1 d
H3 H 0.0696 0.418 0.5093 0.019 Uiso 1 calc
O6 O 0.16586(4) 0.68268(14) 0.24617(6) 0.0360(3) Uani 1 d
H6 H 0.1685 0.6607 0.2923 0.054 Uiso 1 calc
C8 C 0.07845(4) 0.35671(15) 0.18293(7) 0.0151(3) Uani 1 d
C14 C 0.01089(4) 0.25982(15) 0.44448(7) 0.0159(3) Uani 1 d
H14A H 0.0081 0.2838 0.4991 0.019 Uiso 1 calc
H14B H 0.006 0.1541 0.4381 0.019 Uiso 1 calc
C7 C 0.11001(4) 0.27944(15) 0.23058(7) 0.0163(3) Uani 1 d
H7A H 0.1098 0.1738 0.2192 0.02 Uiso 1 calc
H7B H 0.1368 0.3183 0.2181 0.02 Uiso 1 calc
C2 C 0.05277(4) 0.29654(14) 0.41793(7) 0.0149(2) Uani 1 d
C5 C 0.12596(4) 0.39252(15) 0.35799(7) 0.0157(3) Uani 1 d
H5 H 0.1506 0.4263 0.3377 0.019 Uiso 1 calc
C6 C 0.10103(4) 0.30398(15) 0.31430(7) 0.0149(2) Uani 1 d
C4 C 0.11462(4) 0.43130(14) 0.43159(7) 0.0154(3) Uani 1 d
C13 C -0.05253(4) 0.27923(14) 0.36477(7) 0.0136(2) Uani 1 d
C9 C 0.07255(4) 0.50591(16) 0.19213(8) 0.0193(3) Uani 1 d
H9 H 0.0908 0.5609 0.222 0.023 Uiso 1 calc
C16 C 0.19117(4) 0.60885(15) 0.60705(7) 0.0166(3) Uani 1 d
C17 C 0.21250(4) 0.68024(16) 0.66538(8) 0.0196(3) Uani 1 d
C33 C 0.16981(4) 0.60210(15) 0.46658(7) 0.0174(3) Uani 1 d
C11 C -0.01366(4) 0.49428(15) 0.38542(8) 0.0184(3) Uani 1 d
H11 H 0.009 0.5412 0.4067 0.022 Uiso 1 calc
C10 C 0.04035(4) 0.57487(15) 0.15806(8) 0.0206(3) Uani 1 d
H10 H 0.0365 0.6768 0.1644 0.025 Uiso 1 calc
C1 C 0.06562(4) 0.25092(14) 0.34599(7) 0.0149(2) Uani 1 d
C20 C 0.21041(5) 0.80073(17) 0.52053(9) 0.0256(3) Uani 1 d
H20 H 0.2103 0.8419 0.4709 0.031 Uiso 1 calc
C21 C 0.05416(5) 0.01326(17) 0.29760(9) 0.0261(3) Uani 1 d
H21A H 0.0832 0.0128 0.287 0.031 Uiso 1 calc
H21B H 0.0405 -0.0335 0.254 0.031 Uiso 1 calc
C22 C 0.04628(5) -0.07516(17) 0.36838(9) 0.0274(3) Uani 1 d
H22A H 0.0171 -0.0855 0.3758 0.033 Uiso 1 calc
H22B H 0.0573 -0.0236 0.4132 0.033 Uiso 1 calc
C18 C 0.23144(4) 0.81110(18) 0.65111(9) 0.0269(3) Uani 1 d
H18 H 0.2453 0.8597 0.6909 0.032 Uiso 1 calc
C24 C -0.09094(4) 0.10007(16) 0.42658(8) 0.0223(3) Uani 1 d
H24A H -0.1153 0.1526 0.4101 0.027 Uiso 1 calc
H24B H -0.0841 0.1324 0.4787 0.027 Uiso 1 calc
C19 C 0.23027(5) 0.87183(19) 0.57868(10) 0.0317(4) Uani 1 d
H19 H 0.2431 0.9623 0.5691 0.038 Uiso 1 calc
C15 C 0.19054(4) 0.66910(16) 0.53376(8) 0.0175(3) Uani 1 d
C25 C -0.09830(5) -0.06217(18) 0.42573(11) 0.0327(4) Uani 1 d
H25A H -0.0744 -0.1133 0.4457 0.039 Uiso 1 calc
H25B H -0.1027 -0.0948 0.3727 0.039 Uiso 1 calc
C23 C 0.06531(6) -0.22614(18) 0.36226(11) 0.0369(4) Uani 1 d
H23A H 0.0527 -0.2804 0.3207 0.055 Uiso 1 calc
H23B H 0.0615 -0.279 0.4102 0.055 Uiso 1 calc
H23C H 0.0939 -0.2159 0.352 0.055 Uiso 1 calc
C27 C 0.17381(6) 0.8324(2) 0.23628(12) 0.0407(4) Uani 1 d
H27A H 0.1518 0.8898 0.2578 0.061 Uiso 1 calc
H27B H 0.1763 0.854 0.1819 0.061 Uiso 1 calc
H27C H 0.1988 0.8577 0.2623 0.061 Uiso 1 calc
C26 C -0.13448(5) -0.1021(2) 0.47374(14) 0.0462(5) Uani 1 d
H26A H -0.1292 -0.078 0.5271 0.069 Uiso 1 calc
H26B H -0.1397 -0.2068 0.4691 0.069 Uiso 1 calc
H26C H -0.1578 -0.0473 0.4559 0.069 Uiso 1 calc
O7 O 0.24409(3) 0.22576(16) 0.34673(7) 0.0369(3) Uani 1 d
H7 H 0.2671 0.2038 0.3619 0.055 Uiso 1 calc
C28 C 0.21553(6) 0.1491(3) 0.38961(14) 0.0579(7) Uani 1 d
H28A H 0.2164 0.1823 0.4426 0.087 Uiso 1 calc
H28B H 0.2214 0.0445 0.3876 0.087 Uiso 1 calc
H28C H 0.1889 0.167 0.3686 0.087 Uiso 1 calc

loop_
_atom_site_aniso_label
_atom_site_aniso_U_11
_atom_site_aniso_U_22
_atom_site_aniso_U_33
_atom_site_aniso_U_23
_atom_site_aniso_U_13
_atom_site_aniso_U_12
O1 0.0160(4) 0.0223(5) 0.0168(5) -0.0034(4) -0.0031(4) -0.0043(4)
O4 0.0228(5) 0.0249(5) 0.0139(4) 0.0007(4) -0.0031(4) -0.0054(4)
O2 0.0144(4) 0.0172(5) 0.0178(4) 0.0023(4) 0.0003(3) -0.0017(4)
O5 0.0229(5) 0.0353(6) 0.0154(5) -0.0051(4) -0.0051(4) -0.0027(4)
O3 0.0259(5) 0.0390(6) 0.0152(5) 0.0022(4) -0.0014(4) -0.0141(5)
C12 0.0136(6) 0.0203(6) 0.0106(5) -0.0009(5) 0.0021(4) 0.0004(5)
N1 0.0172(5) 0.0244(6) 0.0117(5) -0.0022(4) -0.0009(4) -0.0052(5)
C3 0.0153(6) 0.0198(6) 0.0120(6) -0.0004(5) -0.0011(4) -0.0005(5)
O6 0.0547(8) 0.0352(7) 0.0180(5) -0.0011(5) -0.0040(5) -0.0040(6)
C8 0.0119(5) 0.0215(7) 0.0119(6) -0.0008(5) 0.0009(4) 0.0002(5)
C14 0.0125(6) 0.0221(7) 0.0131(6) 0.0015(5) -0.0006(4) -0.0018(5)
C7 0.0122(5) 0.0233(7) 0.0134(6) -0.0026(5) -0.0006(5) 0.0002(5)
C2 0.0121(5) 0.0182(6) 0.0144(6) 0.0018(5) -0.0011(4) -0.0004(5)
C5 0.0122(5) 0.0202(6) 0.0149(6) 0.0009(5) -0.0009(5) -0.0014(5)
C6 0.0142(6) 0.0182(6) 0.0125(6) -0.0007(5) -0.0014(5) 0.0016(5)
C4 0.0141(6) 0.0177(6) 0.0145(6) 0.0001(5) -0.0038(5) -0.0019(5)
C13 0.0133(6) 0.0162(6) 0.0114(5) 0.0000(4) 0.0029(4) -0.0005(5)
C9 0.0191(6) 0.0220(7) 0.0169(6) -0.0036(5) 0.0009(5) -0.0031(5)
C16 0.0117(5) 0.0213(7) 0.0168(6) -0.0041(5) -0.0004(5) 0.0003(5)
C17 0.0135(6) 0.0283(7) 0.0170(6) -0.0055(5) -0.0013(5) 0.0006(5)
C33 0.0152(6) 0.0214(7) 0.0155(6) -0.0012(5) -0.0025(5) -0.0016(5)
C11 0.0167(6) 0.0209(7) 0.0176(6) -0.0028(5) 0.0012(5) -0.0030(5)
C10 0.0237(7) 0.0168(6) 0.0213(7) -0.0007(5) 0.0026(5) 0.0008(5)
C1 0.0131(6) 0.0177(6) 0.0138(6) -0.0002(5) -0.0042(4) -0.0007(5)
C20 0.0256(7) 0.0287(8) 0.0224(7) 0.0011(6) -0.0030(6) -0.0086(6)
C21 0.0312(8) 0.0230(7) 0.0242(7) -0.0052(6) 0.0025(6) -0.0060(6)
C22 0.0314(8) 0.0254(8) 0.0253(7) -0.0022(6) 0.0021(6) -0.0031(6)
C18 0.0228(7) 0.0324(8) 0.0256(7) -0.0091(6) -0.0055(6) -0.0066(6)
C24 0.0214(7) 0.0267(7) 0.0188(6) 0.0064(5) 0.0031(5) -0.0017(6)
C19 0.0321(8) 0.0304(8) 0.0326(8) -0.0016(7) -0.0049(7) -0.0142(7)
C15 0.0136(6) 0.0224(7) 0.0166(6) -0.0027(5) -0.0011(5) -0.0025(5)
C25 0.0239(7) 0.0264(8) 0.0477(10) 0.0154(7) 0.0037(7) -0.0008(6)
C23 0.0444(10) 0.0223(8) 0.0440(10) -0.0005(7) 0.0068(8) -0.0025(7)
C27 0.0395(10) 0.0376(10) 0.0449(11) 0.0061(8) -0.0016(8) 0.0080(8)
C26 0.0284(9) 0.0400(10) 0.0703(14) 0.0281(10) 0.0090(9) -0.0023(8)
O7 0.0236(6) 0.0584(8) 0.0287(6) 0.0197(6) -0.0014(5) 0.0081(6)
C28 0.0360(10) 0.0776(17) 0.0600(14) 0.0379(12) -0.0035(10) -0.0072(11)

loop_
_atom_type_symbol
_atom_type_description
_atom_type_scat_dispersion_real
_atom_type_scat_dispersion_imag
_atom_type_scat_source
C C 0.0033 0.0016 'International Tables Vol C Tables 4.2.6.8 and 6.1.1.4'
H H 0 0 'International Tables Vol C Tables 4.2.6.8 and 6.1.1.4'
N N 0.0061 0.0033 'International Tables Vol C Tables 4.2.6.8 and 6.1.1.4'
O O 0.0106 0.006 'International Tables Vol C Tables 4.2.6.8 and 6.1.1.4'

loop_
_geom_angle_atom_site_label_1
_geom_angle_atom_site_label_2
_geom_angle_atom_site_label_3
_geom_angle
_geom_angle_site_symmetry_1
_geom_angle_site_symmetry_3
C1 O1 C21 114.28(10) . .
C16 O4 H4 109.5 . .
C13 O2 C24 112.90(10) . .
C17 O5 H5A 109.5 . .
C11 C12 C13 118.07(12) . .
C11 C12 C14 120.08(12) . .
C13 C12 C14 121.76(12) . .
C33 N1 C4 129.46(11) . .
C33 N1 H1 115.3 . .
C4 N1 H1 115.3 . .
C2 C3 C4 120.97(12) . .
C2 C3 H3 119.5 . .
C4 C3 H3 119.5 . .
C27 O6 H6 109.5 . .
C9 C8 C13 118.74(12) . 3
C9 C8 C7 119.47(12) . .
C13 C8 C7 121.51(12) 3 .
C2 C14 C12 109.84(10) . .
C2 C14 H14A 109.7 . .
C12 C14 H14A 109.7 . .
C2 C14 H14B 109.7 . .
C12 C14 H14B 109.7 . .
H14A C14 H14B 108.2 . .
C6 C7 C8 109.06(10) . .
C6 C7 H7A 109.9 . .
C8 C7 H7A 109.9 . .
C6 C7 H7B 109.9 . .
C8 C7 H7B 109.9 . .
H7A C7 H7B 108.3 . .
C3 C2 C1 118.37(11) . .
C3 C2 C14 121.61(12) . .
C1 C2 C14 119.74(11) . .
C4 C5 C6 119.76(12) . .
C4 C5 H5 120.1 . .
C6 C5 H5 120.1 . .
C5 C6 C1 119.41(12) . .
C5 C6 C7 120.09(12) . .
C1 C6 C7 120.16(11) . .
C3 C4 C5 120.04(12) . .
C3 C4 N1 116.25(11) . .
C5 C4 N1 123.68(12) . .
O2 C13 C12 119.08(11) . .
O2 C13 C8 119.39(11) . 3
C12 C13 C8 121.43(12) . 3
C10 C9 C8 120.58(13) . .
C10 C9 H9 119.7 . .
C8 C9 H9 119.7 . .
O4 C16 C15 119.98(11) . .
O4 C16 C17 120.51(12) . .
C15 C16 C17 119.49(13) . .
O5 C17 C18 124.20(13) . .
O5 C17 C16 115.52(13) . .
C18 C17 C16 120.28(13) . .
O3 C33 N1 123.29(12) . .
O3 C33 C15 120.37(12) . .
N1 C33 C15 116.31(12) . .
C10 C11 C12 121.32(13) 3 .
C10 C11 H11 119.3 3 .
C12 C11 H11 119.3 . .
C9 C10 C11 119.68(13) . 3
C9 C10 H10 120.2 . .
C11 C10 H10 120.2 3 .
O1 C1 C6 120.15(11) . .
O1 C1 C2 118.48(11) . .
C6 C1 C2 121.11(12) . .
C19 C20 C15 120.89(14) . .
C19 C20 H20 119.6 . .
C15 C20 H20 119.6 . .
O1 C21 C22 113.17(12) . .
O1 C21 H21A 108.9 . .
C22 C21 H21A 108.9 . .
O1 C21 H21B 108.9 . .
C22 C21 H21B 108.9 . .
H21A C21 H21B 107.8 . .
C21 C22 C23 110.88(14) . .
C21 C22 H22A 109.5 . .
C23 C22 H22A 109.5 . .
C21 C22 H22B 109.5 . .
C23 C22 H22B 109.5 . .
H22A C22 H22B 108.1 . .
C17 C18 C19 120.12(13) . .
C17 C18 H18 119.9 . .
C19 C18 H18 119.9 . .
O2 C24 C25 108.25(12) . .
O2 C24 H24A 110 . .
C25 C24 H24A 110 . .
O2 C24 H24B 110 . .
C25 C24 H24B 110 . .
H24A C24 H24B 108.4 . .
C20 C19 C18 120.09(15) . .
C20 C19 H19 120 . .
C18 C19 H19 120 . .
C20 C15 C16 119.09(12) . .
C20 C15 C33 116.29(12) . .
C16 C15 C33 124.62(12) . .
C24 C25 C26 111.25(15) . .
C24 C25 H25A 109.4 . .
C26 C25 H25A 109.4 . .
C24 C25 H25B 109.4 . .
C26 C25 H25B 109.4 . .
H25A C25 H25B 108 . .
C22 C23 H23A 109.5 . .
C22 C23 H23B 109.5 . .
H23A C23 H23B 109.5 . .
C22 C23 H23C 109.5 . .
H23A C23 H23C 109.5 . .
H23B C23 H23C 109.5 . .
O6 C27 H27A 109.5 . .
O6 C27 H27B 109.5 . .
H27A C27 H27B 109.5 . .
O6 C27 H27C 109.5 . .
H27A C27 H27C 109.5 . .
H27B C27 H27C 109.5 . .
C25 C26 H26A 109.5 . .
C25 C26 H26B 109.5 . .
H26A C26 H26B 109.5 . .
C25 C26 H26C 109.5 . .
H26A C26 H26C 109.5 . .
H26B C26 H26C 109.5 . .
C28 O7 H7 109.5 . .
O7 C28 H28A 109.5 . .
O7 C28 H28B 109.5 . .
H28A C28 H28B 109.5 . .
O7 C28 H28C 109.5 . .
H28A C28 H28C 109.5 . .
H28B C28 H28C 109.5 . .

loop_
_geom_bond_atom_site_label_1
_geom_bond_atom_site_label_2
_geom_bond_distance
_geom_bond_site_symmetry_2
O1 C1 1.3827(15) .
O1 C21 1.4402(18) .
O4 C16 1.3559(17) .
O4 H4 0.84 .
O2 C13 1.3860(16) .
O2 C24 1.4365(16) .
O5 C17 1.3658(18) .
O5 H5A 0.84 .
O3 C33 1.2449(17) .
C12 C11 1.3923(19) .
C12 C13 1.3962(17) .
C12 C14 1.5220(18) .
N1 C33 1.3406(17) .
N1 C4 1.4230(16) .
N1 H1 0.88 .
C3 C2 1.3910(18) .
C3 C4 1.3938(18) .
C3 H3 0.95 .
O6 C27 1.410(2) .
O6 H6 0.84 .
C8 C9 1.3922(19) .
C8 C13 1.4002(18) 3
C8 C7 1.5232(18) .
C14 C2 1.5155(17) .
C14 H14A 0.99 .
C14 H14B 0.99 .
C7 C6 1.5185(17) .
C7 H7A 0.99 .
C7 H7B 0.99 .
C2 C1 1.3996(18) .
C5 C4 1.3942(18) .
C5 C6 1.3948(18) .
C5 H5 0.95 .
C6 C1 1.3972(18) .
C13 C8 1.4002(18) 3
C9 C10 1.386(2) .
C9 H9 0.95 .
C16 C15 1.4019(19) .
C16 C17 1.4105(18) .
C17 C18 1.381(2) .
C33 C15 1.5011(18) .
C11 C10 1.389(2) 3
C11 H11 0.95 .
C10 C11 1.389(2) 3
C10 H10 0.95 .
C20 C19 1.383(2) .
C20 C15 1.398(2) .
C20 H20 0.95 .
C21 C22 1.508(2) .
C21 H21A 0.99 .
C21 H21B 0.99 .
C22 C23 1.528(2) .
C22 H22A 0.99 .
C22 H22B 0.99 .
C18 C19 1.390(2) .
C18 H18 0.95 .
C24 C25 1.509(2) .
C24 H24A 0.99 .
C24 H24B 0.99 .
C19 H19 0.95 .
C25 C26 1.521(2) .
C25 H25A 0.99 .
C25 H25B 0.99 .
C23 H23A 0.98 .
C23 H23B 0.98 .
C23 H23C 0.98 .
C27 H27A 0.98 .
C27 H27B 0.98 .
C27 H27C 0.98 .
C26 H26A 0.98 .
C26 H26B 0.98 .
C26 H26C 0.98 .
O7 C28 1.406(2) .
O7 H7 0.84 .
C28 H28A 0.98 .
C28 H28B 0.98 .
C28 H28C 0.98 .
